data_7018865
loop_
_publ_author_name
'Sun, Ya-Qiu'
'Xu, Yan-Yan'
'Gao, Dong-Zhao'
'Zhang, Guo-Ying'
'Liu, Yiao-Xu'
'Wang, Jing'
'Liao, Dai-Zheng'

_publ_section_title
;
 2D Coordination polymers of macrocyclic oxamide with polycarboxylates:
 syntheses, crystal structures and magnetic properties.
;
_journal_issue 18
_journal_name_full 'Dalton transactions (Cambridge, England : 2003)'
_journal_page_first 5704
_journal_page_last 5714
_journal_paper_doi 10.1039/c2dt12281b
_journal_volume 41
_journal_year 2012
_chemical_formula_sum 'C28.5 H23 Cu2 N4 O9'
_chemical_formula_weight 692.59
_chemical_name_systematic
;
?
;
_space_group_IT_number 14
_symmetry_cell_setting monoclinic
_symmetry_space_group_name_Hall '-P 2ybc'
_symmetry_space_group_name_H-M 'P 1 21/c 1'
_atom_sites_solution_hydrogens geom
_atom_sites_solution_primary direct
_atom_sites_solution_secondary difmap
_audit_creation_method SHELXL-97
_cell_angle_alpha 90.00
_cell_angle_beta 103.6100(10)
_cell_angle_gamma 90.00
_cell_formula_units_Z 4
_cell_length_a 11.1511(6)
_cell_length_b 15.0170(8)
_cell_length_c 16.4209(9)
_cell_measurement_reflns_used 8930
_cell_measurement_temperature 296(2)
_cell_measurement_theta_max 28.31
_cell_measurement_theta_min 2.32
_cell_volume 2672.6(3)
_computing_cell_refinement 'Bruker SAINT'
_computing_data_collection 'Bruker APEX2'
_computing_data_reduction 'Bruker SAINT'
_computing_molecular_graphics 'Bruker SHELXTL'
_computing_publication_material 'Bruker SHELXTL'
_computing_structure_refinement 'SHELXL-97 (Sheldrick, 1997)'
_computing_structure_solution 'SHELXS-97 (Sheldrick, 1990)'
_diffrn_ambient_temperature 296(2)
_diffrn_measured_fraction_theta_full 0.994
_diffrn_measured_fraction_theta_max 0.994
_diffrn_measurement_device_type 'Bruker APEX-II CCD'
_diffrn_measurement_method '\f and \w scans'
_diffrn_radiation_monochromator graphite
_diffrn_radiation_source 'fine-focus sealed tube'
_diffrn_radiation_type MoK\a
_diffrn_radiation_wavelength 0.71073
_diffrn_reflns_av_R_equivalents 0.0211
_diffrn_reflns_av_sigmaI/netI 0.0239
_diffrn_reflns_limit_h_max 12
_diffrn_reflns_limit_h_min -13
_diffrn_reflns_limit_k_max 16
_diffrn_reflns_limit_k_min -17
_diffrn_reflns_limit_l_max 19
_diffrn_reflns_limit_l_min -17
_diffrn_reflns_number 13317
_diffrn_reflns_theta_full 25.01
_diffrn_reflns_theta_max 25.01
_diffrn_reflns_theta_min 2.32
_diffrn_standards_number 0
_exptl_absorpt_coefficient_mu 1.657
_exptl_absorpt_correction_T_max 0.8011
_exptl_absorpt_correction_T_min 0.6918
_exptl_absorpt_correction_type multi-scan
_exptl_absorpt_process_details sadabs
_exptl_crystal_colour brown
_exptl_crystal_density_diffrn 1.721
_exptl_crystal_density_meas ?
_exptl_crystal_density_method 'not measured'
_exptl_crystal_description block
_exptl_crystal_F_000 1408
_exptl_crystal_size_max 0.24
_exptl_crystal_size_mid 0.15
_exptl_crystal_size_min 0.14
_refine_diff_density_max 0.833
_refine_diff_density_min -0.407
_refine_diff_density_rms 0.068
_refine_ls_extinction_method none
_refine_ls_goodness_of_fit_ref 1.065
_refine_ls_hydrogen_treatment constr
_refine_ls_matrix_type full
_refine_ls_number_parameters 418
_refine_ls_number_reflns 4680
_refine_ls_number_restraints 41
_refine_ls_restrained_S_all 1.101
_refine_ls_R_factor_all 0.0351
_refine_ls_R_factor_gt 0.0329
_refine_ls_shift/su_max 0.002
_refine_ls_shift/su_mean 0.000
_refine_ls_structure_factor_coef Fsqd
_refine_ls_weighting_details 'calc w=1/[\s^2^(Fo^2^)+(0.0227P)^2^+6.8497P] where P=(Fo^2^+2Fc^2^)/3'
_refine_ls_weighting_scheme calc
_refine_ls_wR_factor_gt 0.0788
_refine_ls_wR_factor_ref 0.0799
_reflns_number_gt 4422
_reflns_number_total 4680
_reflns_threshold_expression >2sigma(I)
_cod_data_source_file c2dt12281b.txt
_cod_data_source_block n100513c
_cod_depositor_comments
;
The following automatic conversions were performed:

'_symmetry_cell_setting' value 'Monoclinic' changed to 'monoclinic'
according to /home/saulius/struct/CIF-dictionaries/cif_core.dic
dictionary named 'cif_core.dic' version 2.4.1 from 2010-06-29.

Automatic conversion script
Id: cif_fix_values 1715 2011-07-08 13:25:40Z adriana 

The following automatic conversions were performed:

'_exptl_crystal_density_meas' value 'none' was changed to '?' - the
value is perceived as not measured.

Automatic conversion script
Id: cif_fix_values 3008 2015-01-20 13:52:24Z robertas 
;
_cod_original_cell_volume 2672.6(2)
_cod_original_sg_symbol_H-M P21/c
_cod_original_formula_sum 'C28.50 H23 Cu2 N4 O9'
_cod_database_code 7018865

loop_
_symmetry_equiv_pos_as_xyz
'x, y, z'
'-x, y+1/2, -z+1/2'
'-x, -y, -z'
'x, -y-1/2, z-1/2'

loop_
_atom_site_label
_atom_site_type_symbol
_atom_site_fract_x
_atom_site_fract_y
_atom_site_fract_z
_atom_site_U_iso_or_equiv
_atom_site_adp_type
_atom_site_occupancy
_atom_site_symmetry_multiplicity
_atom_site_calc_flag
_atom_site_refinement_flags
_atom_site_disorder_assembly
_atom_site_disorder_group
Cu1 Cu 1.23628(3) 0.63027(2) -0.06964(2) 0.01461(10) Uani 1 1 d . . .
Cu2 Cu 1.08681(3) 0.41471(2) 0.13582(2) 0.01593(10) Uani 1 1 d . . .
N1 N 1.2592(2) 0.50537(15) -0.03659(14) 0.0141(5) Uani 1 1 d . . .
N2 N 1.3918(2) 0.63514(16) -0.10426(15) 0.0177(5) Uani 1 1 d . . .
N3 N 1.1882(2) 0.74732(15) -0.11713(14) 0.0146(5) Uani 1 1 d . . .
N4 N 1.1276(2) 0.63799(15) 0.00963(14) 0.0138(5) Uani 1 1 d . . .
O1 O 1.18780(19) 0.41066(13) 0.05351(13) 0.0188(4) Uani 1 1 d . . .
O2 O 1.05657(18) 0.53686(13) 0.09481(12) 0.0174(4) Uani 1 1 d . . .
O3 O 1.08252(19) 0.51540(14) 0.27751(13) 0.0223(5) Uani 1 1 d . . .
O4 O 0.95131(19) 0.42536(12) 0.19209(12) 0.0177(4) Uani 1 1 d . . .
O5 O 0.87913(19) 0.79730(13) 0.32432(13) 0.0205(4) Uani 1 1 d . . .
O6 O 0.67224(19) 0.80264(13) 0.29890(14) 0.0234(5) Uani 1 1 d . . .
O7 O 0.5251(5) 0.5151(4) 0.4029(4) 0.0317(9) Uani 0.454(4) 1 d PDU A 1
O8 O 0.5833(11) 0.3868(6) 0.3343(5) 0.0347(16) Uani 0.454(4) 1 d PDU A 1
C28 C 0.5897(6) 0.4663(6) 0.3566(4) 0.0483(11) Uani 0.454(4) 1 d PDU A 1
C29 C 0.4276(6) 0.4667(6) 0.4339(5) 0.045(2) Uani 0.454(4) 1 d PD A 1
H29A H 0.3765 0.4338 0.3887 0.068 Uiso 0.454(4) 1 calc PR A 1
H29B H 0.3779 0.5088 0.4553 0.068 Uiso 0.454(4) 1 calc PR A 1
H29C H 0.4657 0.4264 0.4778 0.068 Uiso 0.454(4) 1 calc PR A 1
O7' O 0.4887(4) 0.5117(3) 0.3492(4) 0.0317(9) Uani 0.546(4) 1 d PD A 2
H7' H 0.4348 0.4796 0.3597 0.047 Uiso 0.546(4) 1 calc PR A 2
O8' O 0.5969(9) 0.3833(5) 0.3701(4) 0.0347(16) Uani 0.546(4) 1 d PDU A 2
C28' C 0.5907(6) 0.4630(5) 0.3508(3) 0.0483(11) Uani 0.546(4) 1 d PDU A 2
O9 O 0.2968(4) 0.4175(3) 0.3271(3) 0.0351(11) Uani 0.50 1 d P B 3
O10 O 1.2989(5) 0.4838(3) 0.2250(3) 0.0380(12) Uani 0.50 1 d P C 4
C1 C 1.1948(2) 0.48433(18) 0.01769(17) 0.0146(6) Uani 1 1 d . . .
C2 C 1.3347(3) 0.44378(19) -0.06646(17) 0.0161(6) Uani 1 1 d . . .
C3 C 1.4315(3) 0.4754(2) -0.10094(17) 0.0172(6) Uani 1 1 d . . .
C4 C 1.5094(3) 0.4134(2) -0.12619(19) 0.0240(7) Uani 1 1 d . . .
H4 H 1.5748 0.4342 -0.1470 0.029 Uiso 1 1 calc R . .
C5 C 1.4927(3) 0.3233(2) -0.12132(19) 0.0273(7) Uani 1 1 d . . .
H5 H 1.5463 0.2836 -0.1380 0.033 Uiso 1 1 calc R . .
C6 C 1.3943(3) 0.2926(2) -0.09101(19) 0.0251(7) Uani 1 1 d . . .
H6 H 1.3799 0.2317 -0.0893 0.030 Uiso 1 1 calc R . .
C7 C 1.3171(3) 0.35159(19) -0.06325(18) 0.0194(6) Uani 1 1 d . . .
H7 H 1.2525 0.3296 -0.0421 0.023 Uiso 1 1 calc R . .
C8 C 1.4601(3) 0.5683(2) -0.11124(17) 0.0188(6) Uani 1 1 d . . .
H8 H 1.5352 0.5806 -0.1242 0.023 Uiso 1 1 calc R . .
C9 C 1.4379(3) 0.7251(2) -0.1140(2) 0.0229(7) Uani 1 1 d . . .
H9A H 1.5224 0.7214 -0.1197 0.027 Uiso 1 1 calc R . .
H9B H 1.4376 0.7597 -0.0642 0.027 Uiso 1 1 calc R . .
C10 C 1.3597(3) 0.7719(2) -0.1900(2) 0.0261(7) Uani 1 1 d . . .
H10A H 1.3776 0.7461 -0.2400 0.031 Uiso 1 1 calc R . .
H10B H 1.3838 0.8341 -0.1881 0.031 Uiso 1 1 calc R . .
C11 C 1.2202(3) 0.76678(19) -0.19757(18) 0.0182(6) Uani 1 1 d . . .
H11A H 1.1830 0.8230 -0.2191 0.022 Uiso 1 1 calc R . .
H11B H 1.1856 0.7207 -0.2377 0.022 Uiso 1 1 calc R . .
C12 C 1.1232(3) 0.80368(19) -0.08880(18) 0.0166(6) Uani 1 1 d . . .
H12 H 1.1076 0.8572 -0.1178 0.020 Uiso 1 1 calc R . .
C13 C 1.0703(3) 0.79423(19) -0.01640(17) 0.0158(6) Uani 1 1 d . . .
C14 C 1.0701(2) 0.71573(18) 0.03161(17) 0.0141(6) Uani 1 1 d . . .
C15 C 1.0131(3) 0.71927(19) 0.09881(18) 0.0170(6) Uani 1 1 d . . .
H15 H 1.0137 0.6689 0.1319 0.020 Uiso 1 1 calc R . .
C16 C 0.9560(3) 0.7961(2) 0.11728(19) 0.0205(6) Uani 1 1 d . . .
H16 H 0.9202 0.7969 0.1631 0.025 Uiso 1 1 calc R . .
C17 C 0.9514(3) 0.87169(19) 0.06827(19) 0.0206(6) Uani 1 1 d . . .
H17 H 0.9107 0.9226 0.0795 0.025 Uiso 1 1 calc R . .
C18 C 1.0089(3) 0.86957(19) 0.00253(19) 0.0207(6) Uani 1 1 d . . .
H18 H 1.0065 0.9202 -0.0304 0.025 Uiso 1 1 calc R . .
C19 C 1.1197(2) 0.55960(19) 0.04354(17) 0.0142(6) Uani 1 1 d . . .
C20 C 0.8713(3) 0.52695(19) 0.27721(17) 0.0158(6) Uani 1 1 d . . .
C21 C 0.8677(3) 0.61919(19) 0.28133(17) 0.0167(6) Uani 1 1 d . . .
H21 H 0.9299 0.6525 0.2670 0.020 Uiso 1 1 calc R . .
C22 C 0.7727(3) 0.66233(19) 0.30652(18) 0.0170(6) Uani 1 1 d . . .
C23 C 0.6813(3) 0.6122(2) 0.3290(2) 0.0226(7) Uani 1 1 d . A .
H23 H 0.6164 0.6405 0.3450 0.027 Uiso 1 1 calc R . .
C24 C 0.6862(3) 0.5199(2) 0.3277(2) 0.0256(7) Uani 1 1 d D . .
C25 C 0.7804(3) 0.4771(2) 0.30071(19) 0.0209(6) Uani 1 1 d . A .
H25 H 0.7824 0.4152 0.2984 0.025 Uiso 1 1 calc R . .
C26 C 0.9771(3) 0.48649(19) 0.24793(18) 0.0174(6) Uani 1 1 d . . .
C27 C 0.7707(3) 0.76203(19) 0.31022(18) 0.0178(6) Uani 1 1 d . . .

loop_
_atom_site_aniso_label
_atom_site_aniso_U_11
_atom_site_aniso_U_22
_atom_site_aniso_U_33
_atom_site_aniso_U_23
_atom_site_aniso_U_13
_atom_site_aniso_U_12
Cu1 0.01620(18) 0.01160(18) 0.01894(19) 0.00377(13) 0.00996(14) 0.00202(13)
Cu2 0.02181(19) 0.00982(18) 0.01938(19) 0.00276(14) 0.01132(14) 0.00207(14)
N1 0.0136(11) 0.0122(11) 0.0172(12) 0.0016(9) 0.0053(9) 0.0013(9)
N2 0.0171(12) 0.0174(13) 0.0201(12) 0.0039(10) 0.0077(10) 0.0002(10)
N3 0.0158(12) 0.0140(12) 0.0153(12) 0.0008(9) 0.0061(9) -0.0023(10)
N4 0.0149(11) 0.0118(12) 0.0159(12) 0.0016(9) 0.0060(9) 0.0005(9)
O1 0.0234(11) 0.0129(10) 0.0235(11) 0.0055(8) 0.0126(9) 0.0040(8)
O2 0.0218(10) 0.0123(10) 0.0216(11) 0.0040(8) 0.0121(9) 0.0030(8)
O3 0.0211(11) 0.0194(11) 0.0281(12) -0.0013(9) 0.0092(9) 0.0029(9)
O4 0.0275(11) 0.0111(10) 0.0181(10) 0.0003(8) 0.0127(9) 0.0014(8)
O5 0.0233(11) 0.0119(10) 0.0306(12) -0.0065(9) 0.0149(9) -0.0030(8)
O6 0.0249(12) 0.0137(10) 0.0344(12) -0.0011(9) 0.0123(9) 0.0016(9)
O7 0.022(2) 0.0223(15) 0.057(3) -0.003(2) 0.021(2) -0.0027(15)
O8 0.036(2) 0.0131(14) 0.062(5) 0.004(3) 0.026(4) -0.0026(13)
C28 0.0322(18) 0.0300(19) 0.090(3) -0.0038(19) 0.0299(19) -0.0026(15)
C29 0.044(5) 0.038(5) 0.069(6) 0.016(4) 0.044(5) 0.001(4)
O7' 0.022(2) 0.0223(15) 0.057(3) -0.003(2) 0.021(2) -0.0027(15)
O8' 0.036(2) 0.0131(14) 0.062(5) 0.004(3) 0.026(4) -0.0026(13)
C28' 0.0322(18) 0.0300(19) 0.090(3) -0.0038(19) 0.0299(19) -0.0026(15)
O9 0.030(3) 0.031(3) 0.045(3) -0.002(2) 0.010(2) -0.001(2)
O10 0.042(3) 0.025(3) 0.056(3) 0.001(2) 0.027(3) 0.001(2)
C1 0.0139(14) 0.0121(14) 0.0180(14) 0.0008(11) 0.0043(11) 0.0014(11)
C2 0.0169(14) 0.0183(14) 0.0121(13) -0.0003(11) 0.0018(11) 0.0053(12)
C3 0.0181(14) 0.0207(15) 0.0127(14) 0.0026(11) 0.0035(11) 0.0065(12)
C4 0.0240(16) 0.0321(18) 0.0185(15) 0.0052(13) 0.0105(13) 0.0099(14)
C5 0.0351(18) 0.0286(18) 0.0210(16) 0.0000(13) 0.0122(14) 0.0178(15)
C6 0.0350(18) 0.0186(16) 0.0212(16) -0.0025(13) 0.0058(13) 0.0071(14)
C7 0.0216(15) 0.0173(15) 0.0191(15) -0.0002(12) 0.0046(12) 0.0019(12)
C8 0.0149(14) 0.0278(17) 0.0151(14) 0.0043(12) 0.0067(11) 0.0028(12)
C9 0.0204(15) 0.0206(16) 0.0307(17) 0.0047(13) 0.0123(13) -0.0030(12)
C10 0.0274(17) 0.0244(17) 0.0317(18) 0.0101(14) 0.0173(14) 0.0002(14)
C11 0.0248(16) 0.0151(14) 0.0171(14) 0.0026(11) 0.0095(12) 0.0014(12)
C12 0.0209(15) 0.0115(13) 0.0174(14) 0.0031(11) 0.0047(12) -0.0014(11)
C13 0.0187(14) 0.0136(14) 0.0159(14) -0.0007(11) 0.0059(11) 0.0005(11)
C14 0.0139(13) 0.0110(13) 0.0172(14) -0.0015(11) 0.0032(11) -0.0012(11)
C15 0.0208(15) 0.0136(14) 0.0182(14) 0.0001(11) 0.0076(12) -0.0019(12)
C16 0.0244(16) 0.0200(15) 0.0197(15) -0.0037(12) 0.0103(12) -0.0001(13)
C17 0.0258(16) 0.0132(14) 0.0246(16) -0.0050(12) 0.0096(13) 0.0041(12)
C18 0.0296(16) 0.0125(14) 0.0214(15) 0.0021(12) 0.0088(13) 0.0031(12)
C19 0.0130(13) 0.0154(14) 0.0144(13) 0.0014(11) 0.0034(11) 0.0009(11)
C20 0.0194(14) 0.0139(14) 0.0132(13) -0.0017(11) 0.0023(11) 0.0022(11)
C21 0.0214(15) 0.0153(14) 0.0153(14) -0.0008(11) 0.0077(11) 0.0004(12)
C22 0.0200(15) 0.0132(14) 0.0181(14) -0.0019(11) 0.0052(12) 0.0003(11)
C23 0.0169(15) 0.0168(15) 0.0353(18) -0.0041(13) 0.0086(13) 0.0008(12)
C24 0.0184(15) 0.0159(15) 0.043(2) -0.0034(14) 0.0087(14) -0.0028(12)
C25 0.0214(15) 0.0138(14) 0.0265(16) -0.0039(12) 0.0034(13) -0.0001(12)
C26 0.0266(17) 0.0119(14) 0.0163(14) 0.0032(11) 0.0102(12) 0.0035(12)
C27 0.0237(16) 0.0146(14) 0.0184(14) -0.0026(11) 0.0118(12) 0.0004(12)

loop_
_atom_type_symbol
_atom_type_description
_atom_type_scat_dispersion_real
_atom_type_scat_dispersion_imag
_atom_type_scat_source
C C 0.0033 0.0016 'International Tables Vol C Tables 4.2.6.8 and 6.1.1.4'
H H 0.0000 0.0000 'International Tables Vol C Tables 4.2.6.8 and 6.1.1.4'
N N 0.0061 0.0033 'International Tables Vol C Tables 4.2.6.8 and 6.1.1.4'
O O 0.0106 0.0060 'International Tables Vol C Tables 4.2.6.8 and 6.1.1.4'
Cu Cu 0.3201 1.2651 'International Tables Vol C Tables 4.2.6.8 and 6.1.1.4'

loop_
_geom_angle_atom_site_label_1
_geom_angle_atom_site_label_2
_geom_angle_atom_site_label_3
_geom_angle
_geom_angle_site_symmetry_1
_geom_angle_site_symmetry_3
N3 Cu1 N2 91.70(10) . .
N3 Cu1 N1 169.90(10) . .
N2 Cu1 N1 92.86(10) . .
N3 Cu1 N4 93.26(9) . .
N2 Cu1 N4 156.04(10) . .
N1 Cu1 N4 86.20(9) . .
O5 Cu2 O1 96.26(8) 2_745 .
O5 Cu2 O4 91.57(8) 2_745 .
O1 Cu2 O4 164.91(9) . .
O5 Cu2 O2 178.36(9) 2_745 .
O1 Cu2 O2 82.63(8) . .
O4 Cu2 O2 89.78(8) . .
C1 N1 C2 123.0(2) . .
C1 N1 Cu1 111.39(18) . .
C2 N1 Cu1 125.56(19) . .
C8 N2 C9 118.8(2) . .
C8 N2 Cu1 125.8(2) . .
C9 N2 Cu1 115.12(19) . .
C12 N3 C11 118.3(2) . .
C12 N3 Cu1 125.6(2) . .
C11 N3 Cu1 115.79(18) . .
C19 N4 C14 123.4(2) . .
C19 N4 Cu1 109.79(18) . .
C14 N4 Cu1 126.78(18) . .
C1 O1 Cu2 113.80(18) . .
C19 O2 Cu2 113.86(18) . .
C26 O4 Cu2 109.17(18) . .
C27 O5 Cu2 123.32(18) . 2_755
C28 O7 C29 116.5(6) . .
O8 C28 O7 132.3(8) . .
O8 C28 C24 114.5(8) . .
O7 C28 C24 113.2(6) . .
C28' O7' H7' 109.5 . .
O8' C28' O7' 121.9(7) . .
O8' C28' C24 128.5(7) . .
O7' C28' C24 109.6(5) . .
O1 C1 N1 129.2(3) . .
O1 C1 C19 114.9(2) . .
N1 C1 C19 115.8(2) . .
C7 C2 N1 122.2(3) . .
C7 C2 C3 118.3(3) . .
N1 C2 C3 119.5(3) . .
C4 C3 C2 118.7(3) . .
C4 C3 C8 115.9(3) . .
C2 C3 C8 125.4(3) . .
C5 C4 C3 122.5(3) . .
C5 C4 H4 118.8 . .
C3 C4 H4 118.8 . .
C4 C5 C6 118.6(3) . .
C4 C5 H5 120.7 . .
C6 C5 H5 120.7 . .
C7 C6 C5 120.8(3) . .
C7 C6 H6 119.6 . .
C5 C6 H6 119.6 . .
C6 C7 C2 121.1(3) . .
C6 C7 H7 119.5 . .
C2 C7 H7 119.5 . .
N2 C8 C3 126.3(3) . .
N2 C8 H8 116.8 . .
C3 C8 H8 116.8 . .
N2 C9 C10 111.6(3) . .
N2 C9 H9A 109.3 . .
C10 C9 H9A 109.3 . .
N2 C9 H9B 109.3 . .
C10 C9 H9B 109.3 . .
H9A C9 H9B 108.0 . .
C9 C10 C11 114.7(2) . .
C9 C10 H10A 108.6 . .
C11 C10 H10A 108.6 . .
C9 C10 H10B 108.6 . .
C11 C10 H10B 108.6 . .
H10A C10 H10B 107.6 . .
N3 C11 C10 113.1(2) . .
N3 C11 H11A 109.0 . .
C10 C11 H11A 109.0 . .
N3 C11 H11B 109.0 . .
C10 C11 H11B 109.0 . .
H11A C11 H11B 107.8 . .
N3 C12 C13 127.6(3) . .
N3 C12 H12 116.2 . .
C13 C12 H12 116.2 . .
C18 C13 C14 119.0(3) . .
C18 C13 C12 114.7(3) . .
C14 C13 C12 126.2(3) . .
C15 C14 C13 117.9(3) . .
C15 C14 N4 123.3(2) . .
C13 C14 N4 118.8(2) . .
C16 C15 C14 121.5(3) . .
C16 C15 H15 119.3 . .
C14 C15 H15 119.3 . .
C15 C16 C17 120.7(3) . .
C15 C16 H16 119.6 . .
C17 C16 H16 119.6 . .
C18 C17 C16 118.4(3) . .
C18 C17 H17 120.8 . .
C16 C17 H17 120.8 . .
C17 C18 C13 122.4(3) . .
C17 C18 H18 118.8 . .
C13 C18 H18 118.8 . .
O2 C19 N4 128.8(3) . .
O2 C19 C1 114.4(2) . .
N4 C19 C1 116.8(2) . .
C25 C20 C21 119.6(3) . .
C25 C20 C26 123.5(3) . .
C21 C20 C26 117.0(3) . .
C22 C21 C20 121.0(3) . .
C22 C21 H21 119.5 . .
C20 C21 H21 119.5 . .
C21 C22 C23 119.2(3) . .
C21 C22 C27 119.9(3) . .
C23 C22 C27 120.9(3) . .
C22 C23 C24 120.4(3) . .
C22 C23 H23 119.8 . .
C24 C23 H23 119.8 . .
C23 C24 C25 120.1(3) . .
C23 C24 C28' 122.6(4) . .
C25 C24 C28' 117.2(4) . .
C23 C24 C28 119.7(4) . .
C25 C24 C28 120.1(4) . .
C28' C24 C28 4.1(5) . .
C20 C25 C24 119.7(3) . .
C20 C25 H25 120.1 . .
C24 C25 H25 120.1 . .
O3 C26 O4 124.3(3) . .
O3 C26 C20 118.4(3) . .
O4 C26 C20 117.2(3) . .
O6 C27 O5 126.1(3) . .
O6 C27 C22 120.6(3) . .
O5 C27 C22 113.3(2) . .

loop_
_geom_bond_atom_site_label_1
_geom_bond_atom_site_label_2
_geom_bond_distance
_geom_bond_site_symmetry_2
Cu1 N3 1.946(2) .
Cu1 N2 1.950(2) .
Cu1 N1 1.953(2) .
Cu1 N4 1.980(2) .
Cu2 O5 1.888(2) 2_745
Cu2 O1 1.953(2) .
Cu2 O4 1.954(2) .
Cu2 O2 1.9558(19) .
N1 C1 1.308(4) .
N1 C2 1.414(4) .
N2 C8 1.281(4) .
N2 C9 1.468(4) .
N3 C12 1.271(4) .
N3 C11 1.477(4) .
N4 C19 1.314(4) .
N4 C14 1.419(3) .
O1 C1 1.264(3) .
O2 C19 1.265(3) .
O3 C26 1.240(4) .
O4 C26 1.281(4) .
O5 C27 1.290(4) .
O5 Cu2 1.888(2) 2_755
O6 C27 1.232(4) .
O7 C28 1.375(8) .
O7 C29 1.494(7) .
O8 C28 1.246(8) .
C28 C24 1.508(8) .
C29 H29A 0.9600 .
C29 H29B 0.9600 .
C29 H29C 0.9600 .
O7' C28' 1.347(7) .
O7' H7' 0.8200 .
O8' C28' 1.235(7) .
C28' C24 1.483(8) .
C1 C19 1.525(4) .
C2 C7 1.401(4) .
C2 C3 1.415(4) .
C3 C4 1.400(4) .
C3 C8 1.450(4) .
C4 C5 1.371(5) .
C4 H4 0.9300 .
C5 C6 1.386(5) .
C5 H5 0.9300 .
C6 C7 1.385(4) .
C6 H6 0.9300 .
C7 H7 0.9300 .
C8 H8 0.9300 .
C9 C10 1.517(4) .
C9 H9A 0.9700 .
C9 H9B 0.9700 .
C10 C11 1.533(4) .
C10 H10A 0.9700 .
C10 H10B 0.9700 .
C11 H11A 0.9700 .
C11 H11B 0.9700 .
C12 C13 1.453(4) .
C12 H12 0.9300 .
C13 C18 1.395(4) .
C13 C14 1.419(4) .
C14 C15 1.397(4) .
C15 C16 1.386(4) .
C15 H15 0.9300 .
C16 C17 1.386(4) .
C16 H16 0.9300 .
C17 C18 1.379(4) .
C17 H17 0.9300 .
C18 H18 0.9300 .
C20 C25 1.387(4) .
C20 C21 1.388(4) .
C20 C26 1.503(4) .
C21 C22 1.385(4) .
C21 H21 0.9300 .
C22 C23 1.385(4) .
C22 C27 1.499(4) .
C23 C24 1.387(4) .
C23 H23 0.9300 .
C24 C25 1.390(4) .
C25 H25 0.9300 .

loop_
_geom_torsion_atom_site_label_1
_geom_torsion_atom_site_label_2
_geom_torsion_atom_site_label_3
_geom_torsion_atom_site_label_4
_geom_torsion
_geom_torsion_site_symmetry_1
N3 Cu1 N1 C1 -85.9(6) .
N2 Cu1 N1 C1 157.3(2) .
N4 Cu1 N1 C1 1.3(2) .
N3 Cu1 N1 C2 93.9(6) .
N2 Cu1 N1 C2 -22.8(2) .
N4 Cu1 N1 C2 -178.8(2) .
N3 Cu1 N2 C8 -161.3(3) .
N1 Cu1 N2 C8 9.7(3) .
N4 Cu1 N2 C8 96.8(3) .
N3 Cu1 N2 C9 25.5(2) .
N1 Cu1 N2 C9 -163.6(2) .
N4 Cu1 N2 C9 -76.5(3) .
N2 Cu1 N3 C12 -147.7(2) .
N1 Cu1 N3 C12 95.4(6) .
N4 Cu1 N3 C12 8.8(2) .
N2 Cu1 N3 C11 38.9(2) .
N1 Cu1 N3 C11 -78.0(6) .
N4 Cu1 N3 C11 -164.57(19) .
N3 Cu1 N4 C19 168.30(19) .
N2 Cu1 N4 C19 -90.1(3) .
N1 Cu1 N4 C19 -1.59(19) .
N3 Cu1 N4 C14 -14.7(2) .
N2 Cu1 N4 C14 86.9(3) .
N1 Cu1 N4 C14 175.4(2) .
O5 Cu2 O1 C1 -174.5(2) 2_745
O4 Cu2 O1 C1 64.7(4) .
O2 Cu2 O1 C1 4.29(19) .
O5 Cu2 O2 C19 42(3) 2_745
O1 Cu2 O2 C19 -5.95(19) .
O4 Cu2 O2 C19 -172.86(19) .
O5 Cu2 O4 C26 116.34(19) 2_745
O1 Cu2 O4 C26 -122.3(3) .
O2 Cu2 O4 C26 -62.73(18) .
C29 O7 C28 O8 0.1(4) .
C29 O7 C28 C24 179.97(19) .
Cu2 O1 C1 N1 176.1(2) .
Cu2 O1 C1 C19 -2.2(3) .
C2 N1 C1 O1 1.1(5) .
Cu1 N1 C1 O1 -179.1(2) .
C2 N1 C1 C19 179.3(2) .
Cu1 N1 C1 C19 -0.8(3) .
C1 N1 C2 C7 21.6(4) .
Cu1 N1 C2 C7 -158.3(2) .
C1 N1 C2 C3 -158.5(3) .
Cu1 N1 C2 C3 21.7(4) .
C7 C2 C3 C4 -3.3(4) .
N1 C2 C3 C4 176.7(3) .
C7 C2 C3 C8 178.1(3) .
N1 C2 C3 C8 -1.9(4) .
C2 C3 C4 C5 2.2(5) .
C8 C3 C4 C5 -179.0(3) .
C3 C4 C5 C6 0.7(5) .
C4 C5 C6 C7 -2.4(5) .
C5 C6 C7 C2 1.2(5) .
N1 C2 C7 C6 -178.4(3) .
C3 C2 C7 C6 1.7(4) .
C9 N2 C8 C3 177.9(3) .
Cu1 N2 C8 C3 4.9(4) .
C4 C3 C8 N2 168.9(3) .
C2 C3 C8 N2 -12.4(5) .
C8 N2 C9 C10 115.5(3) .
Cu1 N2 C9 C10 -70.8(3) .
N2 C9 C10 C11 47.9(4) .
C12 N3 C11 C10 120.1(3) .
Cu1 N3 C11 C10 -66.0(3) .
C9 C10 C11 N3 21.1(4) .
C11 N3 C12 C13 173.0(3) .
Cu1 N3 C12 C13 -0.3(4) .
N3 C12 C13 C18 176.5(3) .
N3 C12 C13 C14 -7.4(5) .
C18 C13 C14 C15 -3.3(4) .
C12 C13 C14 C15 -179.2(3) .
C18 C13 C14 N4 177.0(3) .
C12 C13 C14 N4 1.1(4) .
C19 N4 C14 C15 8.7(4) .
Cu1 N4 C14 C15 -168.0(2) .
C19 N4 C14 C13 -171.6(3) .
Cu1 N4 C14 C13 11.7(4) .
C13 C14 C15 C16 1.5(4) .
N4 C14 C15 C16 -178.8(3) .
C14 C15 C16 C17 1.3(5) .
C15 C16 C17 C18 -2.2(5) .
C16 C17 C18 C13 0.3(5) .
C14 C13 C18 C17 2.4(5) .
C12 C13 C18 C17 178.8(3) .
Cu2 O2 C19 N4 -174.6(2) .
Cu2 O2 C19 C1 6.3(3) .
C14 N4 C19 O2 5.3(5) .
Cu1 N4 C19 O2 -177.6(2) .
C14 N4 C19 C1 -175.6(2) .
Cu1 N4 C19 C1 1.6(3) .
O1 C1 C19 O2 -2.8(4) .
N1 C1 C19 O2 178.7(2) .
O1 C1 C19 N4 177.9(2) .
N1 C1 C19 N4 -0.6(4) .
C25 C20 C21 C22 -1.7(4) .
C26 C20 C21 C22 179.1(3) .
C20 C21 C22 C23 0.9(4) .
C20 C21 C22 C27 -179.8(3) .
C21 C22 C23 C24 1.2(5) .
C27 C22 C23 C24 -178.1(3) .
C22 C23 C24 C25 -2.5(5) .
C22 C23 C24 C28' -179.8(3) .
C22 C23 C24 C28 176.8(3) .
O8' C28' C24 C23 -162.4(5) .
O7' C28' C24 C23 17.0(5) .
O8' C28' C24 C25 20.2(5) .
O7' C28' C24 C25 -160.4(4) .
O8' C28' C24 C28 -116(6) .
O7' C28' C24 C28 63(6) .
O8 C28 C24 C23 163.1(5) .
O7 C28 C24 C23 -16.8(5) .
O8 C28 C24 C25 -17.6(5) .
O7 C28 C24 C25 162.5(4) .
O8 C28 C24 C28' 27(6) .
O7 C28 C24 C28' -152(6) .
C21 C20 C25 C24 0.4(4) .
C26 C20 C25 C24 179.5(3) .
C23 C24 C25 C20 1.7(5) .
C28' C24 C25 C20 179.2(3) .
C28 C24 C25 C20 -177.6(3) .
Cu2 O4 C26 O3 -18.8(3) .
Cu2 O4 C26 C20 159.4(2) .
C25 C20 C26 O3 -133.6(3) .
C21 C20 C26 O3 45.6(4) .
C25 C20 C26 O4 48.1(4) .
C21 C20 C26 O4 -132.8(3) .
Cu2 O5 C27 O6 20.2(4) 2_755
Cu2 O5 C27 C22 -161.09(19) 2_755
C21 C22 C27 O6 150.6(3) .
C23 C22 C27 O6 -30.2(4) .
C21 C22 C27 O5 -28.2(4) .
C23 C22 C27 O5 151.1(3) .
